data_7231846
loop_
_publ_author_name
'Amo-Ochoa, Pilar'
'Castillo, Oscar'
'Delgado, Esther'
'Gallut, Ana'
'Hern\'andez, Elisa'
'Perles, Josefina'
'Zamora, F\'elix'

_publ_section_title
;
 Copper dithiolene [Cu(SC6H2Cl2S)2]&#x2212; units connected to
 alkaline/copper complexes: from ionic assemblies to discrete molecular
 entities and coordination polymers
;
_journal_issue 6
_journal_name_full CrystEngComm
_journal_page_first 957
_journal_paper_doi 10.1039/C8CE01594E
_journal_volume 21
_journal_year 2019
_chemical_formula_sum 'C12 H4 Cl4 Cu O Rb S4'
_chemical_formula_weight 583.20
_chemical_name_common AG27
_space_group_crystal_system monoclinic
_space_group_IT_number 15
_space_group_name_Hall '-C 2yc'
_space_group_name_H-M_alt 'C 1 2/c 1'
_symmetry_space_group_name_Hall '-C 2yc'
_symmetry_space_group_name_H-M 'C 1 2/c 1'
_atom_sites_solution_hydrogens geom
_audit_update_record
;
2018-03-20 deposited with the CCDC.
2018-11-21 downloaded from the CCDC.
;
_cell_angle_alpha 90
_cell_angle_beta 102.299(6)
_cell_angle_gamma 90
_cell_formula_units_Z 4
_cell_length_a 26.295(4)
_cell_length_b 3.9413(7)
_cell_length_c 17.479(3)
_cell_measurement_reflns_used 830
_cell_measurement_temperature 200.(2)
_cell_measurement_theta_max 19.1530
_cell_measurement_theta_min 4.3595
_cell_volume 1769.9(5)
_computing_cell_refinement 'SAINT V8.34A (Bruker AXS Inc., 2013)'
_computing_data_collection 'Bruker APEX2'
_computing_data_reduction 'SAINT V8.34A (Bruker AXS Inc., 2013)'
_computing_molecular_graphics 'Bruker SHELXTL'
_computing_publication_material 'Bruker SHELXTL'
_computing_structure_refinement 'SHELXL-2014/7 (Sheldrick, 2014)'
_computing_structure_solution 'SHELXS-97 (Sheldrick 2008)'
_diffrn_ambient_temperature 200.(2)
_diffrn_detector_area_resol_mean 8.3333
_diffrn_measured_fraction_theta_full 0.986
_diffrn_measured_fraction_theta_max 0.986
_diffrn_measurement_device_type 'Bruker Kappa Apex II'
_diffrn_measurement_method '\f and \w scans'
_diffrn_radiation_type 'Mo K\a'
_diffrn_radiation_wavelength 0.71073
_diffrn_reflns_av_R_equivalents 0.1101
_diffrn_reflns_av_unetI/netI 0.0740
_diffrn_reflns_limit_h_max 30
_diffrn_reflns_limit_h_min -30
_diffrn_reflns_limit_k_max 4
_diffrn_reflns_limit_k_min -4
_diffrn_reflns_limit_l_max 20
_diffrn_reflns_limit_l_min -20
_diffrn_reflns_number 12869
_diffrn_reflns_theta_full 25.33
_diffrn_reflns_theta_max 25.33
_diffrn_reflns_theta_min 1.58
_exptl_absorpt_coefficient_mu 5.038
_exptl_absorpt_correction_T_max 0.95
_exptl_absorpt_correction_T_min 0.79
_exptl_absorpt_correction_type multi-scan
_exptl_absorpt_process_details sadabs
_exptl_crystal_colour green
_exptl_crystal_density_diffrn 2.189
_exptl_crystal_density_method 'not measured'
_exptl_crystal_description prismatic
_exptl_crystal_F_000 1128
_exptl_crystal_size_max 0.040
_exptl_crystal_size_mid 0.040
_exptl_crystal_size_min 0.010
_refine_diff_density_max 0.746
_refine_diff_density_min -0.713
_refine_ls_extinction_method none
_refine_ls_goodness_of_fit_ref 1.090
_refine_ls_hydrogen_treatment constr
_refine_ls_matrix_type full
_refine_ls_number_parameters 115
_refine_ls_number_reflns 1603
_refine_ls_number_restraints 0
_refine_ls_restrained_S_all 1.090
_refine_ls_R_factor_all 0.0987
_refine_ls_R_factor_gt 0.0424
_refine_ls_shift/su_max 0.000
_refine_ls_shift/su_mean 0.000
_refine_ls_structure_factor_coef Fsqd
_refine_ls_weighting_details 'w=1/[\s^2^(Fo^2^)+(0.0771P)^2^] where P=(Fo^2^+2Fc^2^)/3'
_refine_ls_weighting_scheme calc
_refine_ls_wR_factor_gt 0.0966
_refine_ls_wR_factor_ref 0.1501
_reflns_number_gt 1003
_reflns_number_total 1603
_reflns_threshold_expression 'I > 2\s(I)'
_cod_data_source_file c8ce01594e2.cif
_cod_data_source_block 3_01914ElisaHernandez
_cod_depositor_comments 'Adding full bibliography for 7231844--7231848.cif.'
_cod_database_code 7231846
_publcif_datablock.id {33a1718b-6e1a-483e-9a33-db1b32fdfc3a}

loop_
_space_group_symop_operation_xyz
'x, y, z'
'-x, y, -z+1/2'
'x+1/2, y+1/2, z'
'-x+1/2, y+1/2, -z+1/2'
'-x, -y, -z'
'x, -y, z-1/2'
'-x+1/2, -y+1/2, -z'
'x+1/2, -y+1/2, z-1/2'

loop_
_atom_site_type_symbol
_atom_site_label
_atom_site_fract_x
_atom_site_fract_y
_atom_site_fract_z
_atom_site_U_iso_or_equiv
_atom_site_adp_type
_atom_site_calc_flag
_atom_site_refinement_flags_adp
_atom_site_refinement_flags_occupancy
_atom_site_refinement_flags_posn
_atom_site_occupancy
_atom_site_disorder_assembly
_atom_site_disorder_group
C C1 0.1134(3) 0.1030(18) 0.0962(4) 0.0213(18) Uani d . . . 1 . .
C C2 0.1588(3) 0.111(2) 0.1540(4) 0.0255(19) Uani d . . . 1 . .
C C3 0.2047(3) 0.241(2) 0.1413(5) 0.034(2) Uani d . . . 1 . .
H H3 0.235 0.2401 0.1821 0.041 Uiso calc U . R 1 . .
C C4 0.2062(3) 0.372(2) 0.0692(5) 0.030(2) Uani d . . . 1 . .
H H4 0.2378 0.4642 0.0599 0.036 Uiso calc U . R 1 . .
C C5 0.1623(3) 0.3713(19) 0.0104(5) 0.0245(19) Uani d . . . 1 . .
C C6 0.1154(3) 0.2368(19) 0.0223(4) 0.0234(18) Uani d . . . 1 . .
Cl Cl1 0.15689(8) -0.0543(6) 0.24650(12) 0.0370(6) Uani d . . . 1 . .
Cl Cl2 0.16530(8) 0.5395(5) -0.08022(12) 0.0334(5) Uani d . . . 1 . .
Cu Cu1 0 0 0 0.0192(4) Uani d . P S 1 A .
S S1 0.05479(8) -0.0666(5) 0.11142(11) 0.0251(5) Uani d . . . 1 . .
S S2 0.05875(8) 0.2436(6) -0.05174(12) 0.0281(5) Uani d . . . 1 . .
Rb Rb1 0.05136(8) 0.2693(7) 0.28709(12) 0.0435(6) Uani d . P . 0.5 A 1
O O1 0.0504(5) 0.492(4) 0.2739(7) 0.039(3) Uani d . P . 0.5 B 2

loop_
_atom_site_aniso_label
_atom_site_aniso_U_11
_atom_site_aniso_U_22
_atom_site_aniso_U_33
_atom_site_aniso_U_12
_atom_site_aniso_U_13
_atom_site_aniso_U_23
C1 0.021(4) 0.023(4) 0.019(4) 0.003(3) 0.002(3) -0.002(3)
C2 0.030(5) 0.024(4) 0.021(4) 0.008(4) 0.002(4) -0.004(3)
C3 0.022(5) 0.040(5) 0.034(6) 0.000(4) -0.008(4) -0.007(4)
C4 0.019(4) 0.037(5) 0.036(5) -0.003(4) 0.008(4) -0.012(4)
C5 0.027(5) 0.018(4) 0.029(5) -0.003(3) 0.006(4) -0.004(3)
C6 0.020(4) 0.022(4) 0.026(5) -0.004(4) 0.000(3) -0.007(3)
Cl1 0.0339(13) 0.0479(14) 0.0239(11) 0.0054(11) -0.0055(9) 0.0008(10)
Cl2 0.0295(12) 0.0390(13) 0.0350(12) -0.0054(10) 0.0141(9) 0.0010(10)
Cu1 0.0191(7) 0.0232(7) 0.0144(7) -0.0027(6) 0.0020(5) 0.0008(6)
S1 0.0235(11) 0.0314(12) 0.0185(10) -0.0030(9) 0.0003(8) 0.0028(8)
S2 0.0240(12) 0.0382(13) 0.0213(11) -0.0062(10) 0.0030(8) 0.0085(9)
Rb1 0.0379(12) 0.0606(15) 0.0302(11) 0.0092(12) 0.0032(9) -0.0133(11)
O1 0.041(8) 0.051(9) 0.023(7) -0.003(8) 0.002(6) -0.001(7)

loop_
_atom_type_symbol
_atom_type_description
_atom_type_scat_dispersion_real
_atom_type_scat_dispersion_imag
_atom_type_scat_source
C C 0.0033 0.0016 'International Tables Vol C Tables 4.2.6.8 and 6.1.1.4'
H H 0.0000 0.0000 'International Tables Vol C Tables 4.2.6.8 and 6.1.1.4'
S S 0.1246 0.1234 'International Tables Vol C Tables 4.2.6.8 and 6.1.1.4'
Cl Cl 0.1484 0.1585 'International Tables Vol C Tables 4.2.6.8 and 6.1.1.4'
Cu Cu 0.3201 1.2651 'International Tables Vol C Tables 4.2.6.8 and 6.1.1.4'
Rb Rb -0.9393 2.9676 'International Tables Vol C Tables 4.2.6.8 and 6.1.1.4'
O O 0.0106 0.0060 'International Tables Vol C Tables 4.2.6.8 and 6.1.1.4'

loop_
_geom_angle_atom_site_label_1
_geom_angle_atom_site_label_2
_geom_angle_atom_site_label_3
_geom_angle_site_symmetry_1
_geom_angle_site_symmetry_3
_geom_angle
C2 C1 C6 . . 117.8(7)
C2 C1 S1 . . 123.0(6)
C6 C1 S1 . . 119.3(6)
C3 C2 C1 . . 122.6(8)
C3 C2 Cl1 . . 119.1(6)
C1 C2 Cl1 . . 118.3(6)
C4 C3 C2 . . 119.3(7)
C4 C3 H3 . . 120.4
C2 C3 H3 . . 120.4
C3 C4 C5 . . 120.1(8)
C3 C4 H4 . . 119.9
C5 C4 H4 . . 119.9
C4 C5 C6 . . 121.2(8)
C4 C5 Cl2 . . 119.2(7)
C6 C5 Cl2 . . 119.6(6)
C5 C6 C1 . . 119.0(7)
C5 C6 S2 . . 121.4(6)
C1 C6 S2 . . 119.5(6)
C2 Cl1 Rb1 . . 104.3(3)
C5 Cl2 Rb1 . 6_565 119.6(3)
S2 Cu1 S2 5 . 180.0
S2 Cu1 S1 5 . 88.17(7)
S2 Cu1 S1 . . 91.83(7)
S2 Cu1 S1 5 5 91.83(7)
S2 Cu1 S1 . 5 88.17(7)
S1 Cu1 S1 . 5 180.0
C1 S1 Cu1 . . 104.7(3)
C1 S1 Rb1 . . 100.6(3)
Cu1 S1 Rb1 . . 128.90(9)
C1 S1 Rb1 . 2 133.4(3)
Cu1 S1 Rb1 . 2 87.95(7)
Rb1 S1 Rb1 . 2 43.96(7)
C6 S2 Cu1 . . 104.7(3)
C6 S2 Rb1 . 6_565 120.9(3)
Cu1 S2 Rb1 . 6_565 132.69(9)
C6 S2 Rb1 . 6 119.1(3)
Cu1 S2 Rb1 . 6 99.22(8)
Rb1 S2 Rb1 6_565 6 70.61(6)
Rb1 Rb1 Cl1 2 . 134.09(11)
Rb1 Rb1 S1 2 . 77.47(9)
Cl1 Rb1 S1 . . 57.23(6)
Rb1 Rb1 S2 2 6_566 105.70(10)
Cl1 Rb1 S2 . 6_566 120.14(8)
S1 Rb1 S2 . 6_566 167.59(11)
Rb1 Rb1 S2 2 6_556 105.43(10)
Cl1 Rb1 S2 . 6_556 92.64(8)
S1 Rb1 S2 . 6_556 120.59(9)
S2 Rb1 S2 6_566 6_556 70.60(6)
Rb1 Rb1 Cl2 2 6_566 160.83(10)
Cl1 Rb1 Cl2 . 6_566 64.91(6)
S1 Rb1 Cl2 . 6_566 120.67(8)
S2 Rb1 Cl2 6_566 6_566 55.22(6)
S2 Rb1 Cl2 6_556 6_566 71.88(6)
Rb1 Rb1 S1 2 2 58.57(8)
Cl1 Rb1 S1 . 2 134.37(10)
S1 Rb1 S1 . 2 116.67(8)
S2 Rb1 S1 6_566 2 74.32(6)
S2 Rb1 S1 6_556 2 48.70(6)
Cl2 Rb1 S1 6_566 2 112.07(7)
Rb1 Rb1 Rb1 2 1_545 89.9990(10)
Cl1 Rb1 Rb1 . 1_545 67.02(6)
S1 Rb1 Rb1 . 1_545 66.82(6)
S2 Rb1 Rb1 6_566 1_545 124.61(6)
S2 Rb1 Rb1 6_556 1_545 54.00(5)
Cl2 Rb1 Rb1 6_566 1_545 102.58(6)
S1 Rb1 Rb1 2 1_545 69.87(5)
Rb1 Rb1 Rb1 2 1_565 89.9990(10)
Cl1 Rb1 Rb1 . 1_565 112.98(6)
S1 Rb1 Rb1 . 1_565 113.18(6)
S2 Rb1 Rb1 6_566 1_565 55.39(6)
S2 Rb1 Rb1 6_556 1_565 126.00(5)
Cl2 Rb1 Rb1 6_566 1_565 77.42(5)
S1 Rb1 Rb1 2 1_565 110.13(5)
Rb1 Rb1 Rb1 1_545 1_565 180.0
Rb1 Rb1 Rb1 2 2_545 55.24(4)
Cl1 Rb1 Rb1 . 2_545 94.36(6)
S1 Rb1 Rb1 . 2_545 63.44(6)
S2 Rb1 Rb1 6_566 2_545 128.38(10)
S2 Rb1 Rb1 6_556 2_545 70.66(6)
Cl2 Rb1 Rb1 6_566 2_545 135.85(8)
S1 Rb1 Rb1 2 2_545 54.55(6)
Rb1 Rb1 Rb1 1_545 2_545 34.76(4)
Rb1 Rb1 Rb1 1_565 2_545 145.23(4)
Rb1 Rb1 Rb1 2 2_565 55.24(4)
Cl1 Rb1 Rb1 . 2_565 135.84(10)
S1 Rb1 Rb1 . 2_565 101.52(9)
S2 Rb1 Rb1 6_566 2_565 71.80(5)
S2 Rb1 Rb1 6_556 2_565 129.39(8)
Cl2 Rb1 Rb1 6_566 2_565 111.08(6)
S1 Rb1 Rb1 2 2_565 89.16(7)
Rb1 Rb1 Rb1 1_545 2_565 145.23(4)
Rb1 Rb1 Rb1 1_565 2_565 34.76(4)
Rb1 Rb1 Rb1 2_545 2_565 110.47(8)

loop_
_geom_bond_atom_site_label_1
_geom_bond_atom_site_label_2
_geom_bond_site_symmetry_2
_geom_bond_distance
C1 C2 . 1.390(11)
C1 C6 . 1.405(10)
C1 S1 . 1.752(8)
C2 C3 . 1.372(11)
C2 Cl1 . 1.753(8)
C3 C4 . 1.371(11)
C3 H3 . 0.95
C4 C5 . 1.373(11)
C4 H4 . 0.95
C5 C6 . 1.398(11)
C5 Cl2 . 1.735(8)
C6 S2 . 1.753(8)
Cl1 Rb1 . 3.266(3)
Cl2 Rb1 6_565 3.459(3)
Cu1 S2 5 2.173(2)
Cu1 S2 . 2.173(2)
Cu1 S1 . 2.1777(19)
Cu1 S1 5 2.1778(19)
S1 Rb1 . 3.363(3)
S1 Rb1 2 3.847(3)
S2 Rb1 6_565 3.381(3)
S2 Rb1 6 3.439(3)
Rb1 Rb1 2 2.736(4)
Rb1 S2 6_566 3.381(3)
Rb1 S2 6_556 3.439(3)
Rb1 Cl2 6_566 3.459(3)
Rb1 S1 2 3.847(3)
Rb1 Rb1 1_545 3.9413(7)
Rb1 Rb1 1_565 3.9413(7)
Rb1 Rb1 2_545 4.798(2)
Rb1 Rb1 2_565 4.798(2)

loop_
_geom_hbond_atom_site_label_D
_geom_hbond_atom_site_label_H
_geom_hbond_atom_site_label_A
_geom_hbond_site_symmetry_A
_geom_hbond_distance_DH
_geom_hbond_distance_HA
_geom_hbond_distance_DA
_geom_hbond_angle_DHA
C3 H3 Cl1 4 0.95 2.96 3.835(8) 153.2

loop_
_geom_torsion_atom_site_label_1
_geom_torsion_atom_site_label_2
_geom_torsion_atom_site_label_3
_geom_torsion_atom_site_label_4
_geom_torsion_site_symmetry_4
_geom_torsion
C6 C1 C2 C3 . -0.5(12)
S1 C1 C2 C3 . 179.3(6)
C6 C1 C2 Cl1 . 179.9(6)
S1 C1 C2 Cl1 . -0.3(9)
C1 C2 C3 C4 . 0.8(12)
Cl1 C2 C3 C4 . -179.7(6)
C2 C3 C4 C5 . -0.4(13)
C3 C4 C5 C6 . -0.2(12)
C3 C4 C5 Cl2 . 179.9(6)
C4 C5 C6 C1 . 0.5(12)
Cl2 C5 C6 C1 . -179.6(6)
C4 C5 C6 S2 . 178.5(6)
Cl2 C5 C6 S2 . -1.6(9)
C2 C1 C6 C5 . -0.1(11)
S1 C1 C6 C5 . -179.9(6)
C2 C1 C6 S2 . -178.1(6)
S1 C1 C6 S2 . 2.1(9)
C3 C2 Cl1 Rb1 . 133.9(6)
C1 C2 Cl1 Rb1 . -46.6(6)
C4 C5 Cl2 Rb1 6_565 -164.3(5)
C6 C5 Cl2 Rb1 6_565 15.7(7)
C2 C1 S1 Cu1 . 179.7(6)
C6 C1 S1 Cu1 . -0.5(6)
C2 C1 S1 Rb1 . 44.5(7)
C6 C1 S1 Rb1 . -135.7(6)
C2 C1 S1 Rb1 2 78.3(7)
C6 C1 S1 Rb1 2 -101.9(6)
C5 C6 S2 Cu1 . 179.5(6)
C1 C6 S2 Cu1 . -2.4(7)
C5 C6 S2 Rb1 6_565 -13.8(8)
C1 C6 S2 Rb1 6_565 164.2(5)
C5 C6 S2 Rb1 6 69.9(7)
C1 C6 S2 Rb1 6 -112.0(6)
